data_2018737
loop_
_publ_author_name
'Alvarez Thon, Luis'
'Bustos, Carlos'
'Diaz-Mar\'in, Fernando'
'Garland, Maria Teresa'
'Baggio, Ricardo'

_publ_section_title
;
 3,5-Dimethyl-4-[(<i>E</i>)-(2-nitrophenyl)diazenyl]-1-(2,3,4,5,6-pentafluorophenyl)-1<i>H</i>-pyrazole
;
_journal_coeditor_code EM3056
_journal_issue 1
_journal_name_full 'Acta Crystallographica Section C'
_journal_page_first 101
_journal_page_last 104
_journal_paper_doi 10.1107/S0108270112048573
_journal_volume 69
_journal_year 2013
_chemical_formula_iupac 'C17 H10 F5 N5 O2'
_chemical_formula_moiety 'C17 H10 F5 N5 O2'
_chemical_formula_sum 'C17 H10 F5 N5 O2'
_chemical_formula_weight 411.30
_chemical_name_systematic
;
3,5-Dimethyl-4-[(<i>E</i>)-(2-nitrophenyl)diazenyl]-
1-(2,3,4,5,6-pentafluorophenyl)-1<i>H</i>-pyrazole
;
_space_group_IT_number 2
_symmetry_cell_setting triclinic
_symmetry_space_group_name_Hall '-P 1'
_symmetry_space_group_name_H-M 'P -1'
_atom_sites_solution_hydrogens geom
_atom_sites_solution_primary direct
_atom_sites_solution_secondary difmap
_audit_creation_method SHELXL97
_cell_angle_alpha 102.690(2)
_cell_angle_beta 100.459(2)
_cell_angle_gamma 101.986(2)
_cell_formula_units_Z 2
_cell_length_a 7.4932(8)
_cell_length_b 10.5834(11)
_cell_length_c 11.4141(12)
_cell_measurement_reflns_used 2565
_cell_measurement_temperature 150(2)
_cell_measurement_theta_max 27.349
_cell_measurement_theta_min 2.377
_cell_volume 838.99(15)
_computing_cell_refinement 'SAINT (Bruker, 2002)'
_computing_data_collection 'SMART (Bruker, 2001)'
_computing_data_reduction 'SAINT (Bruker, 2002)'
_computing_molecular_graphics 'SHELXTL (Sheldrick, 2008)'
_computing_publication_material
;
SHELXTL (Sheldrick, 2008) and PLATON (Spek, 2009)
;
_computing_structure_refinement 'SHELXL97 Sheldrick, 2008)'
_computing_structure_solution 'SHELXS97 (Sheldrick, 2008)'
_diffrn_ambient_temperature 150(2)
_diffrn_measured_fraction_theta_full 0.996
_diffrn_measured_fraction_theta_max 0.907
_diffrn_measurement_device_type 'Bruker SMART CCD area-detector'
_diffrn_measurement_method 'CCD rotation images, thin slices'
_diffrn_radiation_monochromator graphite
_diffrn_radiation_source 'sealed tube'
_diffrn_radiation_type MoK\a
_diffrn_radiation_wavelength 0.71073
_diffrn_reflns_av_R_equivalents 0.0191
_diffrn_reflns_av_sigmaI/netI 0.0324
_diffrn_reflns_limit_h_max 9
_diffrn_reflns_limit_h_min -9
_diffrn_reflns_limit_k_max 13
_diffrn_reflns_limit_k_min -13
_diffrn_reflns_limit_l_max 14
_diffrn_reflns_limit_l_min -14
_diffrn_reflns_number 6844
_diffrn_reflns_theta_full 25.50
_diffrn_reflns_theta_max 27.78
_diffrn_reflns_theta_min 1.88
_exptl_absorpt_coefficient_mu 0.148
_exptl_absorpt_correction_T_max 0.98
_exptl_absorpt_correction_T_min 0.96
_exptl_absorpt_correction_type multi-scan
_exptl_absorpt_process_details '(SADABS in SAINT-NT; Bruker, 2002)'
_exptl_crystal_colour orange
_exptl_crystal_density_diffrn 1.628
_exptl_crystal_density_method 'not measured'
_exptl_crystal_description polyhedron
_exptl_crystal_F_000 416
_exptl_crystal_size_max 0.31
_exptl_crystal_size_mid 0.20
_exptl_crystal_size_min 0.16
_refine_diff_density_max 0.265
_refine_diff_density_min -0.149
_refine_ls_extinction_method none
_refine_ls_goodness_of_fit_ref 1.002
_refine_ls_hydrogen_treatment constr
_refine_ls_matrix_type full
_refine_ls_number_parameters 283
_refine_ls_number_reflns 3591
_refine_ls_number_restraints 3
_refine_ls_restrained_S_all 1.011
_refine_ls_R_factor_all 0.0536
_refine_ls_R_factor_gt 0.0406
_refine_ls_shift/su_max 0.000
_refine_ls_shift/su_mean 0.000
_refine_ls_structure_factor_coef Fsqd
_refine_ls_weighting_details 'calc w = 1/[\s^2^(Fo^2^)+(0.0595P)^2^] where P=(Fo^2^+2Fc^2^)/3'
_refine_ls_weighting_scheme calc
_refine_ls_wR_factor_gt 0.0999
_refine_ls_wR_factor_ref 0.1083
_reflns_number_gt 2729
_reflns_number_total 3591
_reflns_threshold_expression I>2\s(I)
_cod_data_source_file em3056.cif
_cod_data_source_block I
_cod_database_code 2018737
_cod_database_fobs_code 2018737

loop_
_symmetry_equiv_pos_as_xyz
'x, y, z'
'-x, -y, -z'

loop_
_atom_site_type_symbol
_atom_site_label
_atom_site_fract_x
_atom_site_fract_y
_atom_site_fract_z
_atom_site_U_iso_or_equiv
_atom_site_adp_type
_atom_site_calc_flag
_atom_site_refinement_flags
_atom_site_occupancy
_atom_site_symmetry_multiplicity
_atom_site_disorder_assembly
_atom_site_disorder_group
F F1 0.58756(13) 0.26945(11) 0.56969(9) 0.0480(3) Uani d . 1 1 . .
F F2 0.55531(15) 0.35863(12) 0.36433(10) 0.0590(3) Uani d . 1 1 . .
F F3 0.23662(15) 0.42285(10) 0.27315(8) 0.0497(3) Uani d . 1 1 . .
F F4 -0.05348(14) 0.39303(10) 0.38431(9) 0.0466(3) Uani d . 1 1 . .
F F5 -0.02132(13) 0.30653(10) 0.59100(9) 0.0433(3) Uani d . 1 1 . .
O O1A 0.1439(3) 0.09954(18) 1.17384(17) 0.0428(6) Uani d PD 0.615(3) 1 A 1
O O2A 0.2749(7) 0.0278(3) 1.3204(2) 0.0867(13) Uani d PD 0.615(3) 1 A 1
O O1B 0.3871(4) 0.1135(3) 1.2283(3) 0.0509(11) Uani d PD 0.385(3) 1 A 2
O O2B 0.1594(6) 0.0290(5) 1.2975(4) 0.0549(13) Uani d PD 0.385(3) 1 A 2
N N1 0.29939(18) 0.24157(12) 0.69392(11) 0.0302(3) Uani d . 1 1 . .
N N2 0.31069(19) 0.33024(13) 0.80596(11) 0.0341(3) Uani d . 1 1 . .
N N3 0.27021(18) 0.00236(12) 0.86307(12) 0.0324(3) Uani d . 1 1 . .
N N4 0.26878(18) 0.01658(12) 0.97441(11) 0.0325(3) Uani d . 1 1 A .
N N5 0.2304(2) 0.01844(14) 1.21648(13) 0.0493(4) Uani d D 1 1 . .
C C1 0.4292(2) 0.30066(15) 0.52578(14) 0.0324(4) Uani d . 1 1 . .
C C2 0.4139(2) 0.34546(16) 0.42068(14) 0.0355(4) Uani d . 1 1 . .
C C3 0.2520(2) 0.37766(15) 0.37404(13) 0.0335(4) Uani d . 1 1 . .
C C4 0.1052(2) 0.36377(15) 0.43134(14) 0.0326(4) Uani d . 1 1 . .
C C5 0.1230(2) 0.31937(15) 0.53640(14) 0.0300(3) Uani d . 1 1 . .
C C6 0.2850(2) 0.28766(14) 0.58598(13) 0.0282(3) Uani d . 1 1 . .
C C7 0.2861(2) 0.11419(14) 0.70145(14) 0.0308(3) Uani d . 1 1 . .
C C8 0.2900(2) 0.11934(14) 0.82414(13) 0.0279(3) Uani d . 1 1 . .
C C9 0.3057(2) 0.25563(15) 0.88536(13) 0.0304(3) Uani d . 1 1 . .
C C10 0.2409(2) -0.10698(14) 1.00775(13) 0.0280(3) Uani d . 1 1 . .
C C11 0.2337(2) -0.23004(15) 0.92880(15) 0.0371(4) Uani d . 1 1 A .
H H11 0.2465 -0.2342 0.8486 0.044 Uiso calc R 1 1 . .
C C12 0.2080(2) -0.34541(16) 0.96790(16) 0.0417(4) Uani d . 1 1 . .
H H12 0.2045 -0.4264 0.9142 0.050 Uiso calc R 1 1 A .
C C13 0.1875(2) -0.34155(17) 1.08668(16) 0.0399(4) Uani d . 1 1 A .
H H13 0.1699 -0.4198 1.1123 0.048 Uiso calc R 1 1 . .
C C14 0.1931(2) -0.22225(16) 1.16675(15) 0.0363(4) Uani d . 1 1 . .
H H14 0.1786 -0.2191 1.2465 0.044 Uiso calc R 1 1 A .
C C15 0.2205(2) -0.10678(15) 1.12672(14) 0.0306(3) Uani d . 1 1 A .
C C16 0.2687(3) -0.00097(16) 0.59531(15) 0.0477(5) Uani d . 1 1 . .
H H16A 0.1666 -0.0051 0.5290 0.072 Uiso calc R 1 1 . .
H H16B 0.2450 -0.0825 0.6204 0.072 Uiso calc R 1 1 . .
H H16C 0.3833 0.0101 0.5678 0.072 Uiso calc R 1 1 . .
C C17 0.3124(3) 0.31649(16) 1.01682(14) 0.0383(4) Uani d . 1 1 . .
H H17A 0.3498 0.4124 1.0341 0.057 Uiso calc R 1 1 . .
H H17B 0.4013 0.2871 1.0692 0.057 Uiso calc R 1 1 . .
H H17C 0.1902 0.2893 1.0322 0.057 Uiso calc R 1 1 . .

loop_
_atom_site_aniso_label
_atom_site_aniso_U_11
_atom_site_aniso_U_22
_atom_site_aniso_U_33
_atom_site_aniso_U_12
_atom_site_aniso_U_13
_atom_site_aniso_U_23
F1 0.0382(6) 0.0651(7) 0.0508(6) 0.0249(5) 0.0135(5) 0.0227(5)
F2 0.0555(7) 0.0835(8) 0.0563(7) 0.0239(6) 0.0363(6) 0.0316(6)
F3 0.0744(7) 0.0530(6) 0.0315(5) 0.0214(6) 0.0175(5) 0.0226(5)
F4 0.0467(6) 0.0579(6) 0.0398(6) 0.0266(5) 0.0030(5) 0.0163(5)
F5 0.0362(5) 0.0582(6) 0.0444(6) 0.0154(5) 0.0186(4) 0.0215(5)
O1A 0.0483(13) 0.0379(11) 0.0456(12) 0.0159(9) 0.0143(9) 0.0112(9)
O2A 0.177(4) 0.0525(16) 0.0255(13) 0.038(3) 0.0029(19) 0.0086(11)
O1B 0.061(2) 0.0328(18) 0.048(2) -0.0073(15) 0.0205(16) 0.0006(14)
O2B 0.061(3) 0.062(3) 0.046(3) 0.009(2) 0.034(2) 0.013(2)
N1 0.0393(8) 0.0280(7) 0.0256(7) 0.0102(6) 0.0089(6) 0.0098(5)
N2 0.0474(8) 0.0294(7) 0.0271(7) 0.0134(6) 0.0083(6) 0.0080(5)
N3 0.0400(8) 0.0297(7) 0.0320(7) 0.0101(6) 0.0130(6) 0.0124(6)
N4 0.0409(8) 0.0298(7) 0.0287(7) 0.0096(6) 0.0071(6) 0.0125(5)
N5 0.0823(12) 0.0352(8) 0.0349(9) 0.0106(8) 0.0252(9) 0.0137(7)
C1 0.0307(8) 0.0339(8) 0.0343(8) 0.0121(7) 0.0076(7) 0.0088(7)
C2 0.0389(9) 0.0374(9) 0.0342(9) 0.0092(7) 0.0180(7) 0.0109(7)
C3 0.0499(10) 0.0285(8) 0.0233(8) 0.0093(7) 0.0099(7) 0.0094(6)
C4 0.0378(9) 0.0308(8) 0.0300(8) 0.0137(7) 0.0048(7) 0.0074(7)
C5 0.0310(8) 0.0310(8) 0.0302(8) 0.0077(6) 0.0117(7) 0.0091(6)
C6 0.0358(8) 0.0238(7) 0.0262(8) 0.0079(6) 0.0075(6) 0.0086(6)
C7 0.0355(8) 0.0256(8) 0.0342(8) 0.0091(6) 0.0112(7) 0.0106(6)
C8 0.0295(8) 0.0267(8) 0.0301(8) 0.0084(6) 0.0084(6) 0.0108(6)
C9 0.0344(8) 0.0303(8) 0.0287(8) 0.0117(7) 0.0063(7) 0.0105(6)
C10 0.0272(8) 0.0275(8) 0.0309(8) 0.0070(6) 0.0053(6) 0.0123(6)
C11 0.0482(10) 0.0340(9) 0.0320(8) 0.0143(8) 0.0090(7) 0.0118(7)
C12 0.0517(11) 0.0303(9) 0.0438(10) 0.0144(8) 0.0078(8) 0.0103(7)
C13 0.0422(10) 0.0324(9) 0.0487(10) 0.0099(7) 0.0072(8) 0.0209(8)
C14 0.0362(9) 0.0401(9) 0.0364(9) 0.0067(7) 0.0098(7) 0.0199(7)
C15 0.0302(8) 0.0297(8) 0.0312(8) 0.0050(6) 0.0065(6) 0.0097(6)
C16 0.0803(14) 0.0307(9) 0.0359(10) 0.0150(9) 0.0219(10) 0.0093(7)
C17 0.0557(11) 0.0321(9) 0.0297(8) 0.0161(8) 0.0100(8) 0.0091(7)

loop_
_atom_type_symbol
_atom_type_description
_atom_type_scat_dispersion_real
_atom_type_scat_dispersion_imag
_atom_type_scat_source
C C 0.0033 0.0016 'International Tables Vol C Tables 4.2.6.8 and 6.1.1.4'
H H 0.0000 0.0000 'International Tables Vol C Tables 4.2.6.8 and 6.1.1.4'
N N 0.0061 0.0033 'International Tables Vol C Tables 4.2.6.8 and 6.1.1.4'
O O 0.0106 0.0060 'International Tables Vol C Tables 4.2.6.8 and 6.1.1.4'
F F 0.0171 0.0103 'International Tables Vol C Tables 4.2.6.8 and 6.1.1.4'

loop_
_geom_angle_atom_site_label_1
_geom_angle_atom_site_label_2
_geom_angle_atom_site_label_3
_geom_angle
C7 N1 N2 113.13(12)
C7 N1 C6 127.52(12)
N2 N1 C6 119.05(12)
C9 N2 N1 104.66(12)
N4 N3 C8 115.45(13)
N3 N4 C10 112.95(12)
O2B N5 O1A 90.0(3)
O2A N5 O1A 122.3(2)
O2B N5 O1B 116.9(3)
O2A N5 O1B 88.8(3)
O1A N5 O1B 84.59(19)
O2B N5 C15 126.4(3)
O2A N5 C15 119.7(2)
O1A N5 C15 115.86(14)
O1B N5 C15 111.90(18)
F1 C1 C2 118.86(13)
F1 C1 C6 119.77(14)
C2 C1 C6 121.36(14)
F2 C2 C3 119.76(14)
F2 C2 C1 120.57(15)
C3 C2 C1 119.66(14)
F3 C3 C2 120.13(14)
F3 C3 C4 119.78(14)
C2 C3 C4 120.09(14)
F4 C4 C5 120.60(14)
F4 C4 C3 119.87(14)
C5 C4 C3 119.53(14)
F5 C5 C4 118.70(14)
F5 C5 C6 119.74(13)
C4 C5 C6 121.56(14)
C1 C6 C5 117.79(14)
C1 C6 N1 121.77(14)
C5 C6 N1 120.44(13)
N1 C7 C8 105.22(13)
N1 C7 C16 124.42(13)
C8 C7 C16 130.36(14)
C7 C8 N3 120.21(13)
C7 C8 C9 106.60(13)
N3 C8 C9 133.10(13)
N2 C9 C8 110.39(13)
N2 C9 C17 120.39(13)
C8 C9 C17 129.21(13)
C15 C10 C11 116.97(13)
C15 C10 N4 118.79(13)
C11 C10 N4 124.24(14)
C12 C11 C10 121.02(15)
C12 C11 H11 119.5
C10 C11 H11 119.5
C11 C12 C13 120.43(16)
C11 C12 H12 119.8
C13 C12 H12 119.8
C14 C13 C12 120.14(15)
C14 C13 H13 119.9
C12 C13 H13 119.9
C13 C14 C15 118.90(15)
C13 C14 H14 120.6
C15 C14 H14 120.6
C14 C15 C10 122.54(15)
C14 C15 N5 116.86(14)
C10 C15 N5 120.60(13)
C7 C16 H16A 109.5
C7 C16 H16B 109.5
H16A C16 H16B 109.5
C7 C16 H16C 109.5
H16A C16 H16C 109.5
H16B C16 H16C 109.5
C9 C17 H17A 109.5
C9 C17 H17B 109.5
H17A C17 H17B 109.5
C9 C17 H17C 109.5
H17A C17 H17C 109.5
H17B C17 H17C 109.5

loop_
_geom_bond_atom_site_label_1
_geom_bond_atom_site_label_2
_geom_bond_distance
F1 C1 1.3371(17)
F2 C2 1.3349(17)
F3 C3 1.3360(16)
F4 C4 1.3388(17)
F5 C5 1.3407(17)
O1A N5 1.301(2)
O2A N5 1.149(3)
O1B N5 1.342(3)
O2B N5 1.144(3)
N1 C7 1.3538(18)
N1 N2 1.3869(17)
N1 C6 1.4160(17)
N2 C9 1.3270(18)
N3 N4 1.2487(16)
N3 C8 1.3934(18)
N4 C10 1.4257(18)
N5 C15 1.465(2)
C1 C2 1.378(2)
C1 C6 1.381(2)
C2 C3 1.374(2)
C3 C4 1.376(2)
C4 C5 1.376(2)
C5 C6 1.382(2)
C7 C8 1.384(2)
C7 C16 1.483(2)
C8 C9 1.428(2)
C9 C17 1.484(2)
C10 C15 1.393(2)
C10 C11 1.396(2)
C11 C12 1.378(2)
C11 H11 0.9300
C12 C13 1.385(2)
C12 H12 0.9300
C13 C14 1.374(2)
C13 H13 0.9300
C14 C15 1.385(2)
C14 H14 0.9300
C16 H16A 0.9600
C16 H16B 0.9600
C16 H16C 0.9600
C17 H17A 0.9600
C17 H17B 0.9600
C17 H17C 0.9600

loop_
_geom_contact_atom_site_label_1
_geom_contact_atom_site_label_2
_geom_contact_distance
_geom_contact_site_symmetry_2
_geom_contact_publ_flag
F1 F5 2.8328(15) 1_655 y
F2 F4 2.8384(16) 1_655 y
F4 F4 2.9314(15) 2_566 y
O1B F2 2.625(2) 1_556 y
